data_4506936
loop_
_publ_author_name
'Banerjee, Subhabrata'
'Kumar, Dhurjati Prasad'
'Bandyopadhay, Sabyasachi'
'Adarsh, N. N.'
'Dastidar, Parthasarathi'

_publ_section_title
;
 A New Series of CuIICoordination Polymers Derived from
 Bis-pyridyl-bis-urea Ligands and Various Dicarboxylates and Their Role in
 Methanolysis of Epoxide Ring-Opening Catalysis
;
_journal_issue 11
_journal_name_full 'Crystal Growth &amp; Design'
_journal_page_first 5546
_journal_paper_doi 10.1021/cg3011037
_journal_volume 12
_journal_year 2012
_chemical_formula_sum 'C16 H20 Cu N7 O8'
_chemical_formula_weight 501.93
_chemical_name_systematic
; 
 ? 
;
_space_group_IT_number 2
_symmetry_cell_setting triclinic
_symmetry_space_group_name_Hall '-P 1'
_symmetry_space_group_name_H-M 'P -1'
_atom_sites_solution_hydrogens geom
_atom_sites_solution_primary direct
_atom_sites_solution_secondary difmap
_audit_creation_method SHELXL-97
_cell_angle_alpha 74.927(2)
_cell_angle_beta 76.612(2)
_cell_angle_gamma 87.388(2)
_cell_formula_units_Z 2
_cell_length_a 9.5396(8)
_cell_length_b 9.7085(8)
_cell_length_c 12.6295(12)
_cell_measurement_temperature 293(2)
_cell_volume 1098.61(17)
_computing_cell_refinement 'Bruker Apex II'
_computing_data_collection 'Bruker Apex II'
_computing_data_reduction SAINT
_computing_molecular_graphics 'Mercury 2.3'
_computing_publication_material Shelxl-97
_computing_structure_refinement 'SHELXL-97 (Sheldrick, 1997)'
_computing_structure_solution 'SHELXS-97 (Sheldrick, 1990)'
_diffrn_ambient_temperature 293(2)
_diffrn_measured_fraction_theta_full 0.991
_diffrn_measured_fraction_theta_max 0.991
_diffrn_measurement_device_type 'Bruker Apex II'
_diffrn_measurement_method 'Omega scan'
_diffrn_radiation_monochromator graphite
_diffrn_radiation_source 'fine-focus sealed tube'
_diffrn_radiation_type MoK\a
_diffrn_radiation_wavelength 0.71073
_diffrn_reflns_av_R_equivalents 0.0353
_diffrn_reflns_av_sigmaI/netI 0.0367
_diffrn_reflns_limit_h_max 11
_diffrn_reflns_limit_h_min -11
_diffrn_reflns_limit_k_max 11
_diffrn_reflns_limit_k_min -11
_diffrn_reflns_limit_l_max 14
_diffrn_reflns_limit_l_min -14
_diffrn_reflns_number 13046
_diffrn_reflns_theta_full 24.97
_diffrn_reflns_theta_max 24.97
_diffrn_reflns_theta_min 1.71
_exptl_absorpt_coefficient_mu 1.051
_exptl_absorpt_correction_T_max 0.8842
_exptl_absorpt_correction_T_min 0.7573
_exptl_absorpt_correction_type multi-scan
_exptl_absorpt_process_details sadabs
_exptl_crystal_colour green
_exptl_crystal_density_diffrn 1.517
_exptl_crystal_density_method 'not measured'
_exptl_crystal_description plate
_exptl_crystal_F_000 516
_exptl_crystal_size_max 0.28
_exptl_crystal_size_mid 0.21
_exptl_crystal_size_min 0.12
_refine_diff_density_max 0.328
_refine_diff_density_min -0.288
_refine_diff_density_rms 0.051
_refine_ls_extinction_method none
_refine_ls_goodness_of_fit_ref 1.029
_refine_ls_hydrogen_treatment mixed
_refine_ls_matrix_type full
_refine_ls_number_parameters 297
_refine_ls_number_reflns 3830
_refine_ls_number_restraints 0
_refine_ls_restrained_S_all 1.029
_refine_ls_R_factor_all 0.0437
_refine_ls_R_factor_gt 0.0333
_refine_ls_shift/su_max 0.000
_refine_ls_shift/su_mean 0.000
_refine_ls_structure_factor_coef Fsqd
_refine_ls_weighting_details 'calc w=1/[\s^2^(Fo^2^)+(0.0367P)^2^+0.4328P] where P=(Fo^2^+2Fc^2^)/3'
_refine_ls_weighting_scheme calc
_refine_ls_wR_factor_gt 0.0776
_refine_ls_wR_factor_ref 0.0822
_reflns_number_gt 3169
_reflns_number_total 3830
_reflns_threshold_expression >2sigma(I)
_cod_data_source_file cg3011037_si_007.cif
_cod_data_source_block sb0769a_0m
_cod_original_sg_symbol_H-M P-1
_cod_database_code 4506936

loop_
_symmetry_equiv_pos_as_xyz
'x, y, z'
'-x, -y, -z'

loop_
_atom_site_label
_atom_site_type_symbol
_atom_site_fract_x
_atom_site_fract_y
_atom_site_fract_z
_atom_site_U_iso_or_equiv
_atom_site_adp_type
_atom_site_occupancy
_atom_site_symmetry_multiplicity
_atom_site_calc_flag
_atom_site_refinement_flags
Cu1 Cu 0.66463(3) 0.59578(3) -0.39721(3) 0.03287(11) Uani 1 1 d .
N1 N 0.7220(2) 0.5056(2) -0.25333(17) 0.0342(5) Uani 1 1 d .
C2 C 0.8058(3) 0.3916(3) -0.2439(2) 0.0453(7) Uani 1 1 d .
H2 H 0.8393 0.3545 -0.3059 0.054 Uiso 1 1 calc R
C3 C 0.8434(4) 0.3285(4) -0.1445(3) 0.0627(9) Uani 1 1 d .
H3 H 0.9002 0.2476 -0.1386 0.075 Uiso 1 1 calc R
C4 C 0.7974(4) 0.3844(3) -0.0535(3) 0.0599(9) Uani 1 1 d .
H4 H 0.8234 0.3420 0.0140 0.072 Uiso 1 1 calc R
C5 C 0.7122(3) 0.5042(3) -0.0626(2) 0.0400(6) Uani 1 1 d .
C6 C 0.6750(3) 0.5603(3) -0.1649(2) 0.0360(6) Uani 1 1 d .
H6 H 0.6152 0.6390 -0.1723 0.043 Uiso 1 1 calc R
N7 N 0.6650(3) 0.5606(2) 0.02986(18) 0.0466(6) Uani 1 1 d .
H7 H 0.6703 0.5067 0.0946 0.056 Uiso 1 1 calc R
C8 C 0.6099(3) 0.6967(3) 0.0271(2) 0.0413(6) Uani 1 1 d .
O9 O 0.5977(3) 0.7817(2) -0.05925(17) 0.0676(7) Uani 1 1 d .
N10 N 0.5721(2) 0.7230(2) 0.12939(18) 0.0423(6) Uani 1 1 d .
H10 H 0.5823 0.6566 0.1872 0.051 Uiso 1 1 calc R
C11 C 0.5151(3) 0.8583(3) 0.1460(2) 0.0417(7) Uani 1 1 d .
H11A H 0.4410 0.8410 0.2153 0.050 Uiso 1 1 calc R
H11B H 0.4702 0.9042 0.0846 0.050 Uiso 1 1 calc R
C12 C 0.6291(3) 0.9588(3) 0.1521(2) 0.0467(7) Uani 1 1 d .
H12A H 0.7002 0.9812 0.0811 0.056 Uiso 1 1 calc R
H12B H 0.5842 1.0471 0.1633 0.056 Uiso 1 1 calc R
C13 C 0.7031(3) 0.8949(3) 0.2459(3) 0.0496(7) Uani 1 1 d .
H13A H 0.6309 0.8573 0.3145 0.059 Uiso 1 1 calc R
H13B H 0.7614 0.8159 0.2280 0.059 Uiso 1 1 calc R
N14 N 0.7945(2) 0.9977(2) 0.2652(2) 0.0496(6) Uani 1 1 d .
H14 H 0.7724 1.0864 0.2495 0.060 Uiso 1 1 calc R
C15 C 0.9112(3) 0.9594(3) 0.3064(2) 0.0360(6) Uani 1 1 d .
O16 O 0.95753(19) 0.83782(19) 0.32313(17) 0.0461(5) Uani 1 1 d .
N17 N 0.9756(2) 1.0687(2) 0.3289(2) 0.0457(6) Uani 1 1 d .
H17 H 0.9309 1.1484 0.3216 0.055 Uiso 1 1 calc R
C18 C 1.1054(3) 1.0650(3) 0.3624(2) 0.0336(6) Uani 1 1 d .
C19 C 1.1891(3) 0.9461(3) 0.3880(2) 0.0443(7) Uani 1 1 d .
H19 H 1.1599 0.8569 0.3858 0.053 Uiso 1 1 calc R
C20 C 1.3173(3) 0.9634(3) 0.4170(2) 0.0452(7) Uani 1 1 d .
H20 H 1.3748 0.8848 0.4352 0.054 Uiso 1 1 calc R
C21 C 1.3600(3) 1.0941(3) 0.4191(2) 0.0398(6) Uani 1 1 d .
H21 H 1.4477 1.1036 0.4370 0.048 Uiso 1 1 calc R
N22 N 1.2790(2) 1.2098(2) 0.39612(17) 0.0334(5) Uani 1 1 d .
C23 C 1.1543(3) 1.1936(3) 0.3695(2) 0.0360(6) Uani 1 1 d .
H23 H 1.0971 1.2733 0.3548 0.043 Uiso 1 1 calc R
O24 O 0.59893(18) 0.40774(17) -0.40483(14) 0.0367(4) Uani 1 1 d .
O25 O 0.53513(19) 0.67390(17) -0.50057(15) 0.0363(4) Uani 1 1 d .
C26 C 0.4814(3) 0.5766(2) -0.5275(2) 0.0315(6) Uani 1 1 d .
O27 O 0.8582(3) 0.5808(3) -0.5275(2) 0.0536(6) Uani 1 1 d .
N28 N 0.2417(3) 0.6127(3) 0.7068(2) 0.0566(7) Uani 1 1 d .
O29 O 0.2938(3) 0.4944(3) 0.7110(2) 0.0817(8) Uani 1 1 d .
O30 O 0.2694(4) 0.6830(3) 0.7665(2) 0.1130(12) Uani 1 1 d .
O31 O 0.1619(3) 0.6583(3) 0.6412(2) 0.0763(7) Uani 1 1 d .
H27B H 0.882(4) 0.651(4) -0.571(3) 0.068(14) Uiso 1 1 d .
H27A H 0.853(4) 0.521(4) -0.553(3) 0.078(15) Uiso 1 1 d .

loop_
_atom_site_aniso_label
_atom_site_aniso_U_11
_atom_site_aniso_U_22
_atom_site_aniso_U_33
_atom_site_aniso_U_23
_atom_site_aniso_U_13
_atom_site_aniso_U_12
Cu1 0.0428(2) 0.02494(18) 0.03948(19) -0.01167(13) -0.02267(14) 0.00142(13)
N1 0.0406(12) 0.0302(12) 0.0391(12) -0.0118(10) -0.0203(10) 0.0027(9)
C2 0.0590(18) 0.0391(16) 0.0473(17) -0.0190(14) -0.0246(14) 0.0149(14)
C3 0.087(2) 0.057(2) 0.058(2) -0.0266(17) -0.0377(18) 0.0393(18)
C4 0.087(2) 0.054(2) 0.0496(18) -0.0177(15) -0.0383(17) 0.0316(18)
C5 0.0496(16) 0.0365(15) 0.0405(15) -0.0140(12) -0.0198(13) 0.0060(13)
C6 0.0416(15) 0.0308(14) 0.0414(15) -0.0120(12) -0.0190(12) 0.0053(11)
N7 0.0708(17) 0.0402(14) 0.0337(12) -0.0108(11) -0.0224(12) 0.0122(12)
C8 0.0492(16) 0.0394(16) 0.0417(16) -0.0140(13) -0.0198(13) 0.0044(13)
O9 0.122(2) 0.0470(13) 0.0400(12) -0.0127(10) -0.0335(12) 0.0304(13)
N10 0.0610(15) 0.0366(13) 0.0358(12) -0.0118(10) -0.0211(11) 0.0011(11)
C11 0.0468(16) 0.0413(16) 0.0476(16) -0.0209(13) -0.0224(13) 0.0082(13)
C12 0.0543(18) 0.0381(16) 0.0566(18) -0.0163(14) -0.0254(15) -0.0001(13)
C13 0.0513(17) 0.0415(17) 0.0654(19) -0.0149(15) -0.0296(15) -0.0059(14)
N14 0.0523(14) 0.0306(13) 0.0802(18) -0.0190(12) -0.0380(13) 0.0015(11)
C15 0.0364(14) 0.0324(15) 0.0443(15) -0.0149(12) -0.0136(12) -0.0003(12)
O16 0.0444(11) 0.0293(10) 0.0746(14) -0.0205(10) -0.0256(10) 0.0028(8)
N17 0.0442(13) 0.0265(12) 0.0810(18) -0.0229(12) -0.0344(13) 0.0080(10)
C18 0.0360(14) 0.0301(14) 0.0422(15) -0.0153(12) -0.0170(12) 0.0021(11)
C19 0.0513(17) 0.0253(14) 0.0671(19) -0.0204(14) -0.0263(15) 0.0054(12)
C20 0.0524(17) 0.0277(14) 0.0672(19) -0.0187(14) -0.0315(15) 0.0131(12)
C21 0.0416(15) 0.0348(15) 0.0537(17) -0.0180(13) -0.0257(13) 0.0083(12)
N22 0.0394(12) 0.0268(11) 0.0414(12) -0.0129(10) -0.0198(10) 0.0044(9)
C23 0.0404(15) 0.0277(14) 0.0478(16) -0.0148(12) -0.0212(12) 0.0071(11)
O24 0.0487(11) 0.0255(9) 0.0452(10) -0.0091(8) -0.0292(9) 0.0026(8)
O25 0.0499(11) 0.0219(9) 0.0471(10) -0.0101(8) -0.0294(9) 0.0003(8)
C26 0.0380(14) 0.0263(14) 0.0349(13) -0.0102(11) -0.0154(11) 0.0036(11)
O27 0.0588(14) 0.0411(15) 0.0603(15) -0.0170(14) -0.0080(11) 0.0024(12)
N28 0.0822(19) 0.0460(16) 0.0449(15) -0.0143(13) -0.0217(14) 0.0193(14)
O29 0.113(2) 0.0574(16) 0.0812(18) -0.0189(13) -0.0419(16) 0.0454(15)
O30 0.221(4) 0.0657(18) 0.0824(19) -0.0341(16) -0.081(2) 0.024(2)
O31 0.0920(18) 0.0692(16) 0.0797(17) -0.0224(14) -0.0470(15) 0.0414(14)

loop_
_atom_type_symbol
_atom_type_description
_atom_type_scat_dispersion_real
_atom_type_scat_dispersion_imag
_atom_type_scat_source
C C 0.0033 0.0016 'International Tables Vol C Tables 4.2.6.8 and 6.1.1.4'
H H 0.0000 0.0000 'International Tables Vol C Tables 4.2.6.8 and 6.1.1.4'
N N 0.0061 0.0033 'International Tables Vol C Tables 4.2.6.8 and 6.1.1.4'
O O 0.0106 0.0060 'International Tables Vol C Tables 4.2.6.8 and 6.1.1.4'
Cu Cu 0.3201 1.2651 'International Tables Vol C Tables 4.2.6.8 and 6.1.1.4'

loop_
_geom_angle_atom_site_label_1
_geom_angle_atom_site_label_2
_geom_angle_atom_site_label_3
_geom_angle
_geom_angle_site_symmetry_1
_geom_angle_site_symmetry_3
O25 Cu1 N1 158.27(8) . .
O25 Cu1 O24 83.99(6) . .
N1 Cu1 O24 90.81(7) . .
O25 Cu1 N22 92.07(7) . 2_775
N1 Cu1 N22 92.78(8) . 2_775
O24 Cu1 N22 176.05(7) . 2_775
O25 Cu1 O27 97.02(9) . .
N1 Cu1 O27 103.96(9) . .
O24 Cu1 O27 88.69(10) . .
N22 Cu1 O27 92.05(10) 2_775 .
C2 N1 C6 119.7(2) . .
C2 N1 Cu1 121.00(17) . .
C6 N1 Cu1 119.27(17) . .
N1 C2 C3 120.9(3) . .
N1 C2 H2 119.5 . .
C3 C2 H2 119.5 . .
C2 C3 C4 120.0(3) . .
C2 C3 H3 120.0 . .
C4 C3 H3 120.0 . .
C3 C4 C5 119.8(3) . .
C3 C4 H4 120.1 . .
C5 C4 H4 120.1 . .
C4 C5 C6 117.2(2) . .
C4 C5 N7 119.8(2) . .
C6 C5 N7 123.0(2) . .
N1 C6 C5 122.4(2) . .
N1 C6 H6 118.8 . .
C5 C6 H6 118.8 . .
C5 N7 C8 125.9(2) . .
C5 N7 H7 117.0 . .
C8 N7 H7 117.0 . .
O9 C8 N10 124.0(3) . .
O9 C8 N7 122.8(2) . .
N10 C8 N7 113.3(2) . .
C8 N10 C11 122.6(2) . .
C8 N10 H10 118.7 . .
C11 N10 H10 118.7 . .
N10 C11 C12 113.3(2) . .
N10 C11 H11A 108.9 . .
C12 C11 H11A 108.9 . .
N10 C11 H11B 108.9 . .
C12 C11 H11B 108.9 . .
H11A C11 H11B 107.7 . .
C13 C12 C11 111.9(2) . .
C13 C12 H12A 109.2 . .
C11 C12 H12A 109.2 . .
C13 C12 H12B 109.2 . .
C11 C12 H12B 109.2 . .
H12A C12 H12B 107.9 . .
N14 C13 C12 112.6(2) . .
N14 C13 H13A 109.1 . .
C12 C13 H13A 109.1 . .
N14 C13 H13B 109.1 . .
C12 C13 H13B 109.1 . .
H13A C13 H13B 107.8 . .
C15 N14 C13 122.4(2) . .
C15 N14 H14 118.8 . .
C13 N14 H14 118.8 . .
O16 C15 N14 123.6(2) . .
O16 C15 N17 122.5(2) . .
N14 C15 N17 114.0(2) . .
C15 N17 C18 127.2(2) . .
C15 N17 H17 116.4 . .
C18 N17 H17 116.4 . .
C23 C18 C19 117.7(2) . .
C23 C18 N17 116.1(2) . .
C19 C18 N17 126.2(2) . .
C20 C19 C18 118.2(2) . .
C20 C19 H19 120.9 . .
C18 C19 H19 120.9 . .
C21 C20 C19 120.7(2) . .
C21 C20 H20 119.7 . .
C19 C20 H20 119.7 . .
N22 C21 C20 121.7(2) . .
N22 C21 H21 119.1 . .
C20 C21 H21 119.1 . .
C23 N22 C21 117.9(2) . .
C23 N22 Cu1 118.27(16) . 2_775
C21 N22 Cu1 123.78(16) . 2_775
N22 C23 C18 123.7(2) . .
N22 C23 H23 118.1 . .
C18 C23 H23 118.1 . .
C26 O24 Cu1 110.89(15) 2_664 .
C26 O25 Cu1 111.28(15) . .
O25 C26 O24 126.4(2) . 2_664
O25 C26 C26 116.6(2) . 2_664
O24 C26 C26 117.1(2) 2_664 2_664
Cu1 O27 H27B 114(3) . .
Cu1 O27 H27A 112(3) . .
H27B O27 H27A 113(4) . .
O30 N28 O29 119.6(3) . .
O30 N28 O31 121.5(3) . .
O29 N28 O31 118.9(3) . .

loop_
_geom_bond_atom_site_label_1
_geom_bond_atom_site_label_2
_geom_bond_distance
_geom_bond_site_symmetry_2
Cu1 O25 1.9879(16) .
Cu1 N1 1.989(2) .
Cu1 O24 1.9897(16) .
Cu1 N22 1.9908(19) 2_775
Cu1 O27 2.198(2) .
N1 C2 1.331(3) .
N1 C6 1.336(3) .
C2 C3 1.368(4) .
C2 H2 0.9300 .
C3 C4 1.369(4) .
C3 H3 0.9300 .
C4 C5 1.384(4) .
C4 H4 0.9300 .
C5 C6 1.386(3) .
C5 N7 1.390(3) .
C6 H6 0.9300 .
N7 C8 1.394(3) .
N7 H7 0.8600 .
C8 O9 1.211(3) .
C8 N10 1.346(3) .
N10 C11 1.446(3) .
N10 H10 0.8600 .
C11 C12 1.521(4) .
C11 H11A 0.9700 .
C11 H11B 0.9700 .
C12 C13 1.500(4) .
C12 H12A 0.9700 .
C12 H12B 0.9700 .
C13 N14 1.457(3) .
C13 H13A 0.9700 .
C13 H13B 0.9700 .
N14 C15 1.333(3) .
N14 H14 0.8600 .
C15 O16 1.224(3) .
C15 N17 1.372(3) .
N17 C18 1.395(3) .
N17 H17 0.8600 .
C18 C23 1.383(3) .
C18 C19 1.385(3) .
C19 C20 1.384(4) .
C19 H19 0.9300 .
C20 C21 1.359(4) .
C20 H20 0.9300 .
C21 N22 1.341(3) .
C21 H21 0.9300 .
N22 C23 1.335(3) .
N22 Cu1 1.9908(19) 2_775
C23 H23 0.9300 .
O24 C26 1.251(3) 2_664
O25 C26 1.250(3) .
C26 O24 1.251(3) 2_664
C26 C26 1.533(5) 2_664
O27 H27B 0.76(4) .
O27 H27A 0.74(4) .
N28 O30 1.217(3) .
N28 O29 1.224(3) .
N28 O31 1.238(3) .

loop_
_geom_hbond_atom_site_label_D
_geom_hbond_atom_site_label_H
_geom_hbond_atom_site_label_A
_geom_hbond_distance_DH
_geom_hbond_distance_HA
_geom_hbond_distance_DA
_geom_hbond_angle_DHA
_geom_hbond_site_symmetry_A
N7 H7 O30 0.86 2.34 3.170(3) 161.3 2_666
N7 H7 O29 0.86 2.55 3.289(3) 144.2 2_666
N10 H10 O29 0.86 2.18 2.982(3) 154.3 2_666
N14 H14 O30 0.86 2.22 3.071(4) 170.3 2_676
N17 H17 O31 0.86 2.15 2.977(3) 159.9 2_676
O27 H27B O16 0.76(4) 2.00(4) 2.761(4) 175(4) 1_554
O27 H27A O31 0.74(4) 2.32(4) 3.064(4) 177(4) 2_665
